data_2224910
loop_
_publ_author_name
'Hemamalini, Madhukar'
'Fun, Hoong-Kun'

_publ_section_title
;
 4,6-Dimethoxy-2-(methylsulfanyl)pyrimidinium chloride
;
_journal_coeditor_code CI5011
_journal_issue 2
_journal_name_full 'Acta Crystallographica Section E'
_journal_page_first o294
_journal_paper_doi 10.1107/S1600536809055779
_journal_volume 66
_journal_year 2010
_chemical_formula_iupac 'C7 H11 N2 O2 S +, Cl -'
_chemical_formula_moiety 'C7 H11 N2 O2 S +, Cl -'
_chemical_formula_sum 'C7 H11 Cl N2 O2 S'
_chemical_formula_weight 222.69
_chemical_name_systematic
;
4,6-Dimethoxy-2-(methylsulfanyl)pyrimidinium chloride
;
_space_group_IT_number 2
_symmetry_cell_setting triclinic
_symmetry_space_group_name_Hall '-P 1'
_symmetry_space_group_name_H-M 'P -1'
_atom_sites_solution_hydrogens geom
_atom_sites_solution_primary direct
_atom_sites_solution_secondary difmap
_audit_creation_method SHELXL-97
_cell_angle_alpha 79.7740(10)
_cell_angle_beta 87.2940(10)
_cell_angle_gamma 84.4940(10)
_cell_formula_units_Z 2
_cell_length_a 6.6934(2)
_cell_length_b 8.4713(2)
_cell_length_c 8.8123(2)
_cell_measurement_reflns_used 6382
_cell_measurement_temperature 100.00(10)
_cell_measurement_theta_max 30.13
_cell_measurement_theta_min 2.35
_cell_volume 489.23(2)
_computing_cell_refinement 'SAINT (Bruker, 2009)'
_computing_data_collection 'APEX2 (Bruker, 2009)'
_computing_data_reduction 'SAINT (Bruker, 2009)'
_computing_molecular_graphics 'SHELXTL (Sheldrick, 2008)'
_computing_publication_material 'SHELXTL (Sheldrick, 2008) and PLATON (Spek, 2009)'
_computing_structure_refinement 'SHELXTL (Sheldrick, 2008)'
_computing_structure_solution 'SHELXTL (Sheldrick, 2008)'
_diffrn_ambient_temperature 100.00(10)
_diffrn_measured_fraction_theta_full 0.991
_diffrn_measured_fraction_theta_max 0.991
_diffrn_measurement_device_type
;
Bruker SMART APEXII CCD area-detector diffractometer
;
_diffrn_measurement_method '\f and \w scans'
_diffrn_radiation_monochromator graphite
_diffrn_radiation_source 'fine-focus sealed tube'
_diffrn_radiation_type MoK\a
_diffrn_radiation_wavelength 0.71073
_diffrn_reflns_av_R_equivalents 0.0222
_diffrn_reflns_av_sigmaI/netI 0.0201
_diffrn_reflns_limit_h_max 8
_diffrn_reflns_limit_h_min -7
_diffrn_reflns_limit_k_max 10
_diffrn_reflns_limit_k_min -9
_diffrn_reflns_limit_l_max 11
_diffrn_reflns_limit_l_min -11
_diffrn_reflns_number 9438
_diffrn_reflns_theta_full 27.00
_diffrn_reflns_theta_max 27.00
_diffrn_reflns_theta_min 2.35
_diffrn_standards_number 0
_exptl_absorpt_coefficient_mu 0.573
_exptl_absorpt_correction_T_max 0.9220
_exptl_absorpt_correction_T_min 0.8361
_exptl_absorpt_correction_type multi-scan
_exptl_absorpt_process_details '(<i>SADABS</i>; Bruker, 2009)'
_exptl_crystal_colour colourless
_exptl_crystal_density_diffrn 1.512
_exptl_crystal_density_method 'not measured'
_exptl_crystal_description Block
_exptl_crystal_F_000 232
_exptl_crystal_size_max 0.32
_exptl_crystal_size_mid 0.22
_exptl_crystal_size_min 0.14
_refine_diff_density_max 0.412
_refine_diff_density_min -0.308
_refine_ls_extinction_method none
_refine_ls_goodness_of_fit_ref 1.025
_refine_ls_hydrogen_treatment mixed
_refine_ls_matrix_type full
_refine_ls_number_parameters 125
_refine_ls_number_reflns 2126
_refine_ls_number_restraints 0
_refine_ls_restrained_S_all 1.025
_refine_ls_R_factor_all 0.0320
_refine_ls_R_factor_gt 0.0272
_refine_ls_shift/su_max 0.001
_refine_ls_shift/su_max_lt 0.001
_refine_ls_shift/su_mean 0.000
_refine_ls_structure_factor_coef Fsqd
_refine_ls_weighting_details 'calc w=1/[\s^2^(Fo^2^)+(0.0453P)^2^+0.2271P] where P=(Fo^2^+2Fc^2^)/3'
_refine_ls_weighting_scheme calc
_refine_ls_wR_factor_gt 0.0734
_refine_ls_wR_factor_ref 0.0775
_reflns_number_gt 1889
_reflns_number_total 2126
_reflns_threshold_expression I>2\s(I)
_cod_data_source_file ci5011.cif
_cod_data_source_block I
_cod_depositor_comments
;
The following automatic conversions were performed:
'_symmetry_cell_setting' value 'Triclinic' changed to 'triclinic'
according to '/home/saulius/struct/CIF-dictionaries/cif_core.dic'
dictionary named 'cif_core.dic' version 2.4.1 from 2010-06-29.

Automatic conversion script
Id: cif_fix_enum 1527 2010-12-29 10:47:43Z saulius 

The following automatic conversions were performed:

'_symmetry_cell_setting' value 'Triclinic' changed to 'triclinic'
according to /home/saulius/struct/CIF-dictionaries/cif_core.dic
dictionary named 'cif_core.dic' version 2.4.1 from 2010-06-29.

Automatic conversion script
Id: cif_fix_values 1715 2011-07-08 13:25:40Z adriana 
;
_cod_original_cell_volume 489.24(2)
_cod_database_code 2224910
_cod_database_fobs_code 2224910

loop_
_symmetry_equiv_pos_as_xyz
'x, y, z'
'-x, -y, -z'

loop_
_atom_site_type_symbol
_atom_site_label
_atom_site_fract_x
_atom_site_fract_y
_atom_site_fract_z
_atom_site_U_iso_or_equiv
_atom_site_adp_type
_atom_site_calc_flag
_atom_site_refinement_flags
_atom_site_occupancy
_atom_site_disorder_assembly
_atom_site_disorder_group
S S1 -0.25972(5) 0.07775(4) 0.60806(4) 0.01603(11) Uani d . 1 . .
O O1 0.34406(15) 0.34047(13) 0.69667(11) 0.0171(2) Uani d . 1 . .
O O2 0.07854(16) 0.42350(13) 0.19722(11) 0.0174(2) Uani d . 1 . .
N N1 0.06343(18) 0.22322(15) 0.65196(14) 0.0143(3) Uani d . 1 . .
N N2 -0.05961(19) 0.27213(15) 0.40095(14) 0.0145(3) Uani d . 1 . .
C C1 0.2115(2) 0.31501(18) 0.59794(17) 0.0146(3) Uani d . 1 . .
C C2 0.2360(2) 0.38881(18) 0.44398(17) 0.0154(3) Uani d . 1 . .
H H2A 0.3426 0.4501 0.4099 0.018 Uiso calc R 1 . .
C C3 0.0918(2) 0.36459(17) 0.34645(16) 0.0144(3) Uani d . 1 . .
C C4 -0.0672(2) 0.20134(17) 0.55095(16) 0.0140(3) Uani d . 1 . .
C C5 0.3256(2) 0.2515(2) 0.85378(17) 0.0187(3) Uani d . 1 . .
H H5A 0.4342 0.2717 0.9131 0.028 Uiso calc R 1 . .
H H5B 0.3305 0.1384 0.8513 0.028 Uiso calc R 1 . .
H H5C 0.2001 0.2860 0.9002 0.028 Uiso calc R 1 . .
C C6 0.2314(2) 0.52752(19) 0.12795(18) 0.0192(3) Uani d . 1 . .
H H6A 0.2041 0.5656 0.0211 0.029 Uiso calc R 1 . .
H H6B 0.3610 0.4679 0.1365 0.029 Uiso calc R 1 . .
H H6C 0.2299 0.6176 0.1806 0.029 Uiso calc R 1 . .
C C7 -0.1949(2) 0.0026(2) 0.80670(17) 0.0189(3) Uani d . 1 . .
H H7A -0.2778 -0.0817 0.8498 0.028 Uiso calc R 1 . .
H H7B -0.2161 0.0886 0.8650 0.028 Uiso calc R 1 . .
H H7C -0.0563 -0.0391 0.8106 0.028 Uiso calc R 1 . .
Cl Cl1 0.63752(5) 0.19691(4) 0.19642(4) 0.01942(12) Uani d . 1 . .
H H2 -0.160(4) 0.258(3) 0.331(3) 0.047(6) Uiso d . 1 . .

loop_
_atom_site_aniso_label
_atom_site_aniso_U_11
_atom_site_aniso_U_22
_atom_site_aniso_U_33
_atom_site_aniso_U_12
_atom_site_aniso_U_13
_atom_site_aniso_U_23
S1 0.0151(2) 0.0185(2) 0.01466(19) -0.00449(14) -0.00315(13) -0.00105(14)
O1 0.0169(5) 0.0222(6) 0.0127(5) -0.0044(4) -0.0054(4) -0.0020(4)
O2 0.0207(6) 0.0205(6) 0.0106(5) -0.0057(4) -0.0044(4) 0.0016(4)
N1 0.0147(6) 0.0160(6) 0.0125(6) -0.0012(5) -0.0023(5) -0.0030(5)
N2 0.0153(6) 0.0164(6) 0.0123(6) -0.0027(5) -0.0045(5) -0.0018(5)
C1 0.0148(7) 0.0156(7) 0.0141(7) 0.0013(6) -0.0044(5) -0.0048(5)
C2 0.0155(7) 0.0171(7) 0.0136(7) -0.0037(6) -0.0020(5) -0.0016(6)
C3 0.0166(7) 0.0140(7) 0.0123(7) 0.0000(6) -0.0018(5) -0.0019(5)
C4 0.0139(7) 0.0144(7) 0.0136(7) 0.0007(5) -0.0026(5) -0.0029(5)
C5 0.0201(8) 0.0244(8) 0.0115(7) -0.0044(6) -0.0058(6) -0.0001(6)
C6 0.0225(8) 0.0189(8) 0.0157(7) -0.0048(6) -0.0003(6) 0.0002(6)
C7 0.0208(8) 0.0216(8) 0.0137(7) -0.0049(6) -0.0026(6) 0.0007(6)
Cl1 0.0191(2) 0.0229(2) 0.01680(19) -0.00531(15) -0.00808(14) -0.00133(14)

loop_
_atom_type_symbol
_atom_type_description
_atom_type_scat_dispersion_real
_atom_type_scat_dispersion_imag
_atom_type_scat_source
C C 0.0033 0.0016 'International Tables Vol C Tables 4.2.6.8 and 6.1.1.4'
H H 0.0000 0.0000 'International Tables Vol C Tables 4.2.6.8 and 6.1.1.4'
N N 0.0061 0.0033 'International Tables Vol C Tables 4.2.6.8 and 6.1.1.4'
O O 0.0106 0.0060 'International Tables Vol C Tables 4.2.6.8 and 6.1.1.4'
S S 0.1246 0.1234 'International Tables Vol C Tables 4.2.6.8 and 6.1.1.4'
Cl Cl 0.1484 0.1585 'International Tables Vol C Tables 4.2.6.8 and 6.1.1.4'

loop_
_geom_angle_atom_site_label_1
_geom_angle_atom_site_label_2
_geom_angle_atom_site_label_3
_geom_angle_site_symmetry_1
_geom_angle_site_symmetry_3
_geom_angle
_geom_angle_publ_flag
C4 S1 C7 . . 99.97(7) ?
C1 O1 C5 . . 116.16(12) ?
C3 O2 C6 . . 116.90(12) ?
C4 N1 C1 . . 116.84(13) ?
C4 N2 C3 . . 120.03(13) ?
C4 N2 H2 . . 121.1(14) ?
C3 N2 H2 . . 118.8(14) ?
O1 C1 N1 . . 118.30(13) ?
O1 C1 C2 . . 117.18(13) ?
N1 C1 C2 . . 124.51(13) ?
C3 C2 C1 . . 115.49(14) ?
C3 C2 H2A . . 122.3 ?
C1 C2 H2A . . 122.3 ?
O2 C3 N2 . . 112.49(12) ?
O2 C3 C2 . . 127.29(14) ?
N2 C3 C2 . . 120.22(13) ?
N1 C4 N2 . . 122.85(14) ?
N1 C4 S1 . . 120.43(11) ?
N2 C4 S1 . . 116.73(11) ?
O1 C5 H5A . . 109.5 ?
O1 C5 H5B . . 109.5 ?
H5A C5 H5B . . 109.5 ?
O1 C5 H5C . . 109.5 ?
H5A C5 H5C . . 109.5 ?
H5B C5 H5C . . 109.5 ?
O2 C6 H6A . . 109.5 ?
O2 C6 H6B . . 109.5 ?
H6A C6 H6B . . 109.5 ?
O2 C6 H6C . . 109.5 ?
H6A C6 H6C . . 109.5 ?
H6B C6 H6C . . 109.5 ?
S1 C7 H7A . . 109.5 ?
S1 C7 H7B . . 109.5 ?
H7A C7 H7B . . 109.5 ?
S1 C7 H7C . . 109.5 ?
H7A C7 H7C . . 109.5 ?
H7B C7 H7C . . 109.5 ?

loop_
_geom_bond_atom_site_label_1
_geom_bond_atom_site_label_2
_geom_bond_site_symmetry_2
_geom_bond_distance
_geom_bond_publ_flag
S1 C4 . 1.7380(16) ?
S1 C7 . 1.8113(15) ?
O1 C1 . 1.3292(17) ?
O1 C5 . 1.4598(18) ?
O2 C3 . 1.3251(17) ?
O2 C6 . 1.4556(19) ?
N1 C4 . 1.3244(18) ?
N1 C1 . 1.336(2) ?
N2 C4 . 1.3519(19) ?
N2 C3 . 1.358(2) ?
N2 H2 . 0.97(3) ?
C1 C2 . 1.399(2) ?
C2 C3 . 1.375(2) ?
C2 H2A . 0.93 ?
C5 H5A . 0.96 ?
C5 H5B . 0.96 ?
C5 H5C . 0.96 ?
C6 H6A . 0.96 ?
C6 H6B . 0.96 ?
C6 H6C . 0.96 ?
C7 H7A . 0.96 ?
C7 H7B . 0.96 ?
C7 H7C . 0.96 ?

loop_
_geom_hbond_atom_site_label_D
_geom_hbond_atom_site_label_H
_geom_hbond_atom_site_label_A
_geom_hbond_site_symmetry_A
_geom_hbond_distance_DH
_geom_hbond_distance_HA
_geom_hbond_distance_DA
_geom_hbond_angle_DHA
_geom_hbond_publ_flag
N2 H2 Cl1 1_455 0.96(3) 2.00(3) 2.9606(13) 172(2) yes
C6 H6A Cl1 2_665 0.96 2.77 3.4896(16) 132 yes
C6 H6B Cl1 . 0.96 2.80 3.7002(15) 157 yes
C7 H7A Cl1 2_556 0.96 2.76 3.5524(15) 141 yes

loop_
_geom_torsion_atom_site_label_1
_geom_torsion_atom_site_label_2
_geom_torsion_atom_site_label_3
_geom_torsion_atom_site_label_4
_geom_torsion_site_symmetry_1
_geom_torsion_site_symmetry_2
_geom_torsion_site_symmetry_3
_geom_torsion_site_symmetry_4
_geom_torsion
_geom_torsion_publ_flag
C5 O1 C1 N1 . . . . 5.85(19) ?
C5 O1 C1 C2 . . . . -175.01(13) ?
C4 N1 C1 O1 . . . . 179.41(12) ?
C4 N1 C1 C2 . . . . 0.3(2) ?
O1 C1 C2 C3 . . . . -177.67(13) ?
N1 C1 C2 C3 . . . . 1.4(2) ?
C6 O2 C3 N2 . . . . 178.64(12) ?
C6 O2 C3 C2 . . . . -0.9(2) ?
C4 N2 C3 O2 . . . . 179.30(12) ?
C4 N2 C3 C2 . . . . -1.1(2) ?
C1 C2 C3 O2 . . . . 178.56(14) ?
C1 C2 C3 N2 . . . . -1.0(2) ?
C1 N1 C4 N2 . . . . -2.6(2) ?
C1 N1 C4 S1 . . . . 177.53(10) ?
C3 N2 C4 N1 . . . . 3.0(2) ?
C3 N2 C4 S1 . . . . -177.09(10) ?
C7 S1 C4 N1 . . . . -4.31(13) ?
C7 S1 C4 N2 . . . . 175.82(11) ?

loop_
_cod_related_entry_id
_cod_related_entry_database
_cod_related_entry_code
1 ChemSpider 30655989
